data_7018770
loop_
_publ_author_name
'Ren, Wenshan'
'Song, Haibin'
'Zi, Guofu'
'Walter, Marc D.'

_publ_section_title
;
 A bipyridyl thorium metallocene: synthesis, structure and reactivity
;
_journal_issue 19
_journal_name_full 'Dalton Transactions'
_journal_page_first 5965
_journal_paper_doi 10.1039/c2dt00051b
_journal_volume 41
_journal_year 2012
_chemical_formula_moiety 'C36 H50 N2 Th'
_chemical_formula_sum 'C36 H50 N2 Th'
_chemical_formula_weight 742.82
_chemical_name_systematic
;
?
;
_space_group_IT_number 14
_symmetry_cell_setting monoclinic
_symmetry_space_group_name_Hall '-P 2yn'
_symmetry_space_group_name_H-M 'P 1 21/n 1'
_atom_sites_solution_hydrogens geom
_atom_sites_solution_primary direct
_atom_sites_solution_secondary difmap
_audit_creation_method SHELXL-97
_cell_angle_alpha 90.00
_cell_angle_beta 97.876(2)
_cell_angle_gamma 90.00
_cell_formula_units_Z 4
_cell_length_a 11.7014(15)
_cell_length_b 17.020(2)
_cell_length_c 16.704(2)
_cell_measurement_reflns_used 4434
_cell_measurement_temperature 110(2)
_cell_measurement_theta_max 24.96
_cell_measurement_theta_min 2.39
_cell_volume 3295.4(7)
_computing_cell_refinement 'Bruker SMART'
_computing_data_collection 'Bruker SMART'
_computing_data_reduction 'Bruker SAINT'
_computing_molecular_graphics 'Bruker SHELXTL'
_computing_publication_material 'Bruker SHELXTL'
_computing_structure_refinement 'SHELXL-97 (Sheldrick, 1997)'
_computing_structure_solution 'SHELXS-97 (Sheldrick, 1990)'
_diffrn_ambient_temperature 110(2)
_diffrn_measured_fraction_theta_full 0.978
_diffrn_measured_fraction_theta_max 0.978
_diffrn_measurement_device_type 'CCD area detector'
_diffrn_measurement_method 'phi and omega scans'
_diffrn_radiation_monochromator graphite
_diffrn_radiation_source 'fine-focus sealed tube'
_diffrn_radiation_type MoK\a
_diffrn_radiation_wavelength 0.71073
_diffrn_reflns_av_R_equivalents 0.0444
_diffrn_reflns_av_sigmaI/netI 0.0605
_diffrn_reflns_limit_h_max 13
_diffrn_reflns_limit_h_min -15
_diffrn_reflns_limit_k_max 21
_diffrn_reflns_limit_k_min -22
_diffrn_reflns_limit_l_max 21
_diffrn_reflns_limit_l_min -13
_diffrn_reflns_number 19214
_diffrn_reflns_theta_full 27.65
_diffrn_reflns_theta_max 27.65
_diffrn_reflns_theta_min 2.00
_exptl_absorpt_coefficient_mu 4.550
_exptl_absorpt_correction_T_max 0.5118
_exptl_absorpt_correction_T_min 0.3730
_exptl_absorpt_correction_type multi-scan
_exptl_absorpt_process_details SADABS
_exptl_crystal_colour purple
_exptl_crystal_density_diffrn 1.497
_exptl_crystal_density_method 'not measured'
_exptl_crystal_description block
_exptl_crystal_F_000 1480
_exptl_crystal_size_max 0.27
_exptl_crystal_size_mid 0.24
_exptl_crystal_size_min 0.17
_refine_diff_density_max 4.873
_refine_diff_density_min -3.022
_refine_diff_density_rms 0.178
_refine_ls_extinction_method none
_refine_ls_goodness_of_fit_ref 1.079
_refine_ls_hydrogen_treatment constr
_refine_ls_matrix_type full
_refine_ls_number_parameters 364
_refine_ls_number_reflns 7514
_refine_ls_number_restraints 0
_refine_ls_restrained_S_all 1.079
_refine_ls_R_factor_all 0.0871
_refine_ls_R_factor_gt 0.0548
_refine_ls_shift/su_max 0.001
_refine_ls_shift/su_mean 0.000
_refine_ls_structure_factor_coef Fsqd
_refine_ls_weighting_details 'calc w=1/[\s^2^(Fo^2^)+(0.0313P)^2^+29.8999P] where P=(Fo^2^+2Fc^2^)/3'
_refine_ls_weighting_scheme calc
_refine_ls_wR_factor_gt 0.1114
_refine_ls_wR_factor_ref 0.1237
_reflns_number_gt 5281
_reflns_number_total 7514
_reflns_threshold_expression >2sigma(I)
_cod_data_source_file c2dt00051b.txt
_cod_data_source_block compound2
_cod_depositor_comments
;
The following automatic conversions were performed:

'_symmetry_cell_setting' value 'Monoclinic' changed to 'monoclinic'
according to /home/saulius/struct/CIF-dictionaries/cif_core.dic
dictionary named 'cif_core.dic' version 2.4.1 from
2010-06-29.

'_exptl_absorpt_correction_type' value 'Multi-scan'
changed to 'multi-scan' according to
/home/saulius/struct/CIF-dictionaries/cif_core.dic dictionary named
'cif_core.dic' version 2.4.1 from 2010-06-29.

Automatic conversion script
Id: cif_fix_values 1715 2011-07-08 13:25:40Z adriana 
;
_cod_original_sg_symbol_H-M P2(1)/n
_cod_database_code 7018770

loop_
_symmetry_equiv_pos_as_xyz
'x, y, z'
'-x+1/2, y+1/2, -z+1/2'
'-x, -y, -z'
'x-1/2, -y-1/2, z-1/2'

loop_
_atom_site_label
_atom_site_type_symbol
_atom_site_fract_x
_atom_site_fract_y
_atom_site_fract_z
_atom_site_U_iso_or_equiv
_atom_site_adp_type
_atom_site_occupancy
_atom_site_symmetry_multiplicity
_atom_site_calc_flag
_atom_site_refinement_flags
C1 C 0.1833(8) 0.0905(5) 0.5491(6) 0.041(2) Uani 1 1 d .
H1 H 0.1586 0.0525 0.5848 0.050 Uiso 1 1 calc R
C2 C 0.1951(9) 0.0677(6) 0.4739(6) 0.057(3) Uani 1 1 d .
H2 H 0.1758 0.0156 0.4564 0.068 Uiso 1 1 calc R
C3 C 0.2367(11) 0.1222(7) 0.4210(6) 0.070(4) Uani 1 1 d .
H3 H 0.2535 0.1059 0.3695 0.084 Uiso 1 1 calc R
C4 C 0.2522(9) 0.1975(7) 0.4444(6) 0.060(3) Uani 1 1 d .
H4 H 0.2835 0.2338 0.4101 0.072 Uiso 1 1 calc R
C5 C 0.2223(8) 0.2241(5) 0.5202(5) 0.041(2) Uani 1 1 d .
C6 C 0.2045(7) 0.3031(5) 0.5374(5) 0.039(2) Uani 1 1 d .
C7 C 0.2068(8) 0.3665(6) 0.4799(6) 0.050(2) Uani 1 1 d .
H7 H 0.2396 0.3579 0.4317 0.060 Uiso 1 1 calc R
C8 C 0.1630(9) 0.4374(6) 0.4941(7) 0.058(3) Uani 1 1 d .
H8 H 0.1617 0.4776 0.4545 0.070 Uiso 1 1 calc R
C9 C 0.1191(9) 0.4524(6) 0.5668(7) 0.058(3) Uani 1 1 d .
H9 H 0.0824 0.5009 0.5753 0.069 Uiso 1 1 calc R
C10 C 0.1307(8) 0.3961(5) 0.6242(6) 0.045(2) Uani 1 1 d .
H10 H 0.1031 0.4073 0.6739 0.054 Uiso 1 1 calc R
C11 C 0.1504(7) 0.2649(5) 0.8015(5) 0.0344(17) Uani 1 1 d .
H11 H 0.1128 0.3144 0.7955 0.041 Uiso 1 1 calc R
C12 C 0.1054(6) 0.1948(5) 0.7650(4) 0.0300(17) Uani 1 1 d .
C13 C 0.1904(7) 0.1369(5) 0.7865(5) 0.0362(19) Uani 1 1 d .
H13 H 0.1861 0.0836 0.7694 0.043 Uiso 1 1 calc R
C14 C 0.2832(8) 0.1713(5) 0.8375(5) 0.039(2) Uani 1 1 d .
H14 H 0.3510 0.1447 0.8608 0.046 Uiso 1 1 calc R
C15 C 0.2591(7) 0.2518(5) 0.8484(5) 0.038(2) Uani 1 1 d .
C16 C 0.5218(7) 0.2923(5) 0.6546(6) 0.040(2) Uani 1 1 d .
C17 C 0.5350(8) 0.2798(5) 0.7422(6) 0.047(2) Uani 1 1 d .
H17 H 0.5433 0.3198 0.7822 0.057 Uiso 1 1 calc R
C18 C 0.5335(7) 0.1990(6) 0.7568(6) 0.042(2) Uani 1 1 d .
H18 H 0.5411 0.1747 0.8085 0.051 Uiso 1 1 calc R
C19 C 0.5184(7) 0.1587(5) 0.6802(5) 0.0350(19) Uani 1 1 d .
C20 C 0.5119(8) 0.2174(6) 0.6223(6) 0.048(2) Uani 1 1 d .
H20 H 0.5017 0.2072 0.5658 0.057 Uiso 1 1 calc R
C21 C 0.5400(8) 0.3725(5) 0.6196(6) 0.043(2) Uani 1 1 d .
C22 C 0.4505(9) 0.4317(5) 0.6395(7) 0.055(3) Uani 1 1 d .
H22A H 0.4554 0.4371 0.6983 0.082 Uiso 1 1 calc R
H22B H 0.3732 0.4134 0.6173 0.082 Uiso 1 1 calc R
H22C H 0.4653 0.4828 0.6157 0.082 Uiso 1 1 calc R
C23 C 0.6592(10) 0.3997(7) 0.6446(10) 0.095(5) Uani 1 1 d .
H23A H 0.6735 0.4040 0.7036 0.142 Uiso 1 1 calc R
H23B H 0.6698 0.4512 0.6204 0.142 Uiso 1 1 calc R
H23C H 0.7134 0.3620 0.6263 0.142 Uiso 1 1 calc R
C24 C 0.5203(11) 0.3629(7) 0.5244(6) 0.068(3) Uani 1 1 d .
H24A H 0.5284 0.4142 0.4990 0.102 Uiso 1 1 calc R
H24B H 0.4426 0.3423 0.5072 0.102 Uiso 1 1 calc R
H24C H 0.5776 0.3264 0.5080 0.102 Uiso 1 1 calc R
C25 C 0.5254(8) 0.0710(5) 0.6761(6) 0.040(2) Uani 1 1 d .
C26 C 0.5122(12) 0.0482(6) 0.5845(7) 0.076(4) Uani 1 1 d .
H26A H 0.5797 0.0666 0.5611 0.114 Uiso 1 1 calc R
H26B H 0.4424 0.0727 0.5560 0.114 Uiso 1 1 calc R
H26C H 0.5061 -0.0091 0.5791 0.114 Uiso 1 1 calc R
C27 C 0.6360(10) 0.0399(7) 0.7165(10) 0.096(5) Uani 1 1 d .
H27A H 0.6989 0.0584 0.6882 0.143 Uiso 1 1 calc R
H27B H 0.6339 -0.0176 0.7156 0.143 Uiso 1 1 calc R
H27C H 0.6489 0.0583 0.7727 0.143 Uiso 1 1 calc R
C28 C 0.4266(9) 0.0295(5) 0.7069(7) 0.055(3) Uani 1 1 d .
H28A H 0.4333 -0.0272 0.6985 0.082 Uiso 1 1 calc R
H28B H 0.3535 0.0484 0.6774 0.082 Uiso 1 1 calc R
H28C H 0.4284 0.0403 0.7647 0.082 Uiso 1 1 calc R
C29 C 0.3219(8) 0.3088(6) 0.9072(6) 0.048(2) Uani 1 1 d .
C30 C 0.2478(10) 0.3274(7) 0.9723(6) 0.069(3) Uani 1 1 d .
H30A H 0.1756 0.3519 0.9477 0.104 Uiso 1 1 calc R
H30B H 0.2892 0.3636 1.0117 0.104 Uiso 1 1 calc R
H30C H 0.2304 0.2787 0.9996 0.104 Uiso 1 1 calc R
C31 C 0.4371(9) 0.2756(6) 0.9462(6) 0.060(3) Uani 1 1 d .
H31A H 0.4236 0.2283 0.9772 0.089 Uiso 1 1 calc R
H31B H 0.4774 0.3150 0.9825 0.089 Uiso 1 1 calc R
H31C H 0.4844 0.2621 0.9042 0.089 Uiso 1 1 calc R
C32 C 0.3447(10) 0.3854(6) 0.8631(7) 0.067(3) Uani 1 1 d .
H32A H 0.3907 0.3738 0.8197 0.101 Uiso 1 1 calc R
H32B H 0.3868 0.4222 0.9014 0.101 Uiso 1 1 calc R
H32C H 0.2710 0.4088 0.8400 0.101 Uiso 1 1 calc R
C33 C -0.0199(7) 0.1817(5) 0.7289(5) 0.037(2) Uani 1 1 d .
C34 C -0.0855(8) 0.1690(7) 0.8011(6) 0.063(3) Uani 1 1 d .
H34A H -0.0522 0.1241 0.8330 0.095 Uiso 1 1 calc R
H34B H -0.1668 0.1583 0.7816 0.095 Uiso 1 1 calc R
H34C H -0.0795 0.2162 0.8349 0.095 Uiso 1 1 calc R
C35 C -0.0694(9) 0.2520(6) 0.6820(7) 0.064(3) Uani 1 1 d .
H35A H -0.0662 0.2977 0.7180 0.097 Uiso 1 1 calc R
H35B H -0.1498 0.2414 0.6597 0.097 Uiso 1 1 calc R
H35C H -0.0245 0.2628 0.6378 0.097 Uiso 1 1 calc R
C36 C -0.0352(8) 0.1092(6) 0.6761(5) 0.049(2) Uani 1 1 d .
H36A H 0.0101 0.1148 0.6312 0.073 Uiso 1 1 calc R
H36B H -0.1169 0.1030 0.6546 0.073 Uiso 1 1 calc R
H36C H -0.0087 0.0629 0.7082 0.073 Uiso 1 1 calc R
N1 N 0.2046(6) 0.1655(4) 0.5777(4) 0.0349(16) Uani 1 1 d .
N2 N 0.1791(6) 0.3243(4) 0.6157(4) 0.0378(16) Uani 1 1 d .
Th1 Th 0.30269(3) 0.233725(17) 0.686762(19) 0.03156(10) Uani 1 1 d .

loop_
_atom_site_aniso_label
_atom_site_aniso_U_11
_atom_site_aniso_U_22
_atom_site_aniso_U_33
_atom_site_aniso_U_23
_atom_site_aniso_U_13
_atom_site_aniso_U_12
C1 0.047(5) 0.028(4) 0.048(6) -0.005(4) 0.005(4) 0.001(4)
C2 0.070(7) 0.048(6) 0.050(6) -0.021(5) -0.003(5) 0.016(5)
C3 0.104(10) 0.077(8) 0.032(6) -0.012(5) 0.024(6) 0.042(7)
C4 0.074(7) 0.069(7) 0.043(6) 0.006(5) 0.029(5) 0.026(6)
C5 0.048(5) 0.039(5) 0.040(5) 0.002(4) 0.023(4) 0.006(4)
C6 0.038(5) 0.041(5) 0.042(5) 0.007(4) 0.014(4) 0.004(4)
C7 0.047(6) 0.052(6) 0.054(6) 0.015(5) 0.018(5) 0.003(5)
C8 0.047(6) 0.051(6) 0.076(8) 0.027(6) 0.002(5) 0.001(5)
C9 0.068(7) 0.035(5) 0.067(7) 0.004(5) -0.001(6) 0.015(5)
C10 0.050(6) 0.029(4) 0.056(6) -0.006(4) 0.010(5) 0.000(4)
C11 0.039(4) 0.033(4) 0.031(4) 0.001(4) 0.003(3) 0.008(4)
C12 0.024(4) 0.043(5) 0.024(4) -0.002(3) 0.008(3) 0.002(3)
C13 0.038(5) 0.028(4) 0.043(5) 0.000(4) 0.008(4) -0.001(4)
C14 0.040(5) 0.034(5) 0.040(5) 0.006(4) 0.000(4) 0.005(4)
C15 0.040(5) 0.037(5) 0.036(5) 0.001(4) 0.000(4) 0.002(4)
C16 0.032(5) 0.029(4) 0.060(6) -0.001(4) 0.013(4) -0.005(4)
C17 0.056(6) 0.040(6) 0.047(6) 0.000(4) 0.008(4) 0.000(4)
C18 0.041(5) 0.043(5) 0.042(5) 0.002(4) 0.002(4) 0.003(4)
C19 0.031(4) 0.026(4) 0.050(5) 0.005(4) 0.014(4) 0.007(3)
C20 0.036(5) 0.062(7) 0.047(6) 0.007(5) 0.014(4) 0.005(4)
C21 0.049(5) 0.030(5) 0.050(6) 0.010(4) 0.007(4) -0.014(4)
C22 0.062(7) 0.033(5) 0.070(7) 0.008(5) 0.009(5) -0.002(5)
C23 0.056(8) 0.054(7) 0.170(15) 0.023(8) 0.000(8) -0.026(6)
C24 0.089(9) 0.059(7) 0.061(7) 0.017(6) 0.026(6) -0.001(6)
C25 0.039(5) 0.029(4) 0.056(6) 0.003(4) 0.019(4) 0.007(4)
C26 0.110(11) 0.045(6) 0.079(9) -0.006(6) 0.040(8) 0.003(6)
C27 0.045(7) 0.049(7) 0.185(16) -0.011(8) -0.013(8) 0.016(6)
C28 0.054(6) 0.034(5) 0.077(8) 0.011(5) 0.008(5) 0.000(4)
C29 0.049(6) 0.046(6) 0.047(6) -0.011(4) -0.002(4) -0.002(4)
C30 0.062(7) 0.090(9) 0.054(7) -0.037(6) 0.001(5) -0.003(6)
C31 0.050(6) 0.064(7) 0.058(7) -0.008(5) -0.017(5) -0.001(5)
C32 0.070(8) 0.038(6) 0.086(9) -0.012(5) -0.015(6) -0.006(5)
C33 0.031(4) 0.053(5) 0.030(4) -0.007(4) 0.010(3) -0.002(4)
C34 0.034(5) 0.109(10) 0.049(6) -0.017(6) 0.014(5) -0.014(6)
C35 0.038(5) 0.072(8) 0.076(8) -0.004(6) -0.015(5) 0.002(5)
C36 0.043(5) 0.067(7) 0.038(5) -0.006(5) 0.012(4) -0.015(5)
N1 0.044(4) 0.029(4) 0.034(4) 0.001(3) 0.012(3) 0.004(3)
N2 0.044(4) 0.028(4) 0.044(4) 0.001(3) 0.013(3) 0.003(3)
Th1 0.02854(15) 0.02378(14) 0.04373(18) -0.00337(15) 0.00989(11) 0.00220(14)

loop_
_atom_type_symbol
_atom_type_description
_atom_type_scat_dispersion_real
_atom_type_scat_dispersion_imag
_atom_type_scat_source
C C 0.0033 0.0016 'International Tables Vol C Tables 4.2.6.8 and 6.1.1.4'
H H 0.0000 0.0000 'International Tables Vol C Tables 4.2.6.8 and 6.1.1.4'
N N 0.0061 0.0033 'International Tables Vol C Tables 4.2.6.8 and 6.1.1.4'
Th Th -7.2400 8.8979 'International Tables Vol C Tables 4.2.6.8 and 6.1.1.4'

loop_
_geom_angle_atom_site_label_1
_geom_angle_atom_site_label_2
_geom_angle_atom_site_label_3
_geom_angle
C2 C1 N1 123.9(9)
C2 C1 H1 118.1
N1 C1 H1 118.1
C1 C2 C3 119.0(9)
C1 C2 H2 120.5
C3 C2 H2 120.5
C4 C3 C2 119.2(9)
C4 C3 H3 120.4
C2 C3 H3 120.4
C3 C4 C5 121.3(10)
C3 C4 H4 119.4
C5 C4 H4 119.4
C6 C5 N1 119.9(7)
C6 C5 C4 123.2(8)
N1 C5 C4 116.9(8)
C6 C5 Th1 77.3(5)
N1 C5 Th1 55.4(4)
C4 C5 Th1 143.4(7)
C5 C6 N2 119.2(7)
C5 C6 C7 124.4(8)
N2 C6 C7 116.4(8)
C5 C6 Th1 74.2(5)
N2 C6 Th1 54.1(4)
C7 C6 Th1 147.8(7)
C8 C7 C6 120.7(9)
C8 C7 H7 119.7
C6 C7 H7 119.7
C7 C8 C9 120.6(9)
C7 C8 H8 119.7
C9 C8 H8 119.7
C10 C9 C8 118.1(9)
C10 C9 H9 120.9
C8 C9 H9 120.9
C9 C10 N2 124.5(9)
C9 C10 H10 117.8
N2 C10 H10 117.8
C12 C11 C15 111.1(7)
C12 C11 Th1 77.4(4)
C15 C11 Th1 75.2(5)
C12 C11 H11 124.5
C15 C11 H11 124.5
Th1 C11 H11 114.8
C11 C12 C13 105.8(7)
C11 C12 C33 125.2(7)
C13 C12 C33 127.3(8)
C11 C12 Th1 74.1(4)
C13 C12 Th1 72.3(4)
C33 C12 Th1 129.9(5)
C12 C13 C14 108.6(7)
C12 C13 Th1 79.0(5)
C14 C13 Th1 74.3(5)
C12 C13 H13 125.7
C14 C13 H13 125.7
Th1 C13 H13 113.3
C13 C14 C15 109.3(7)
C13 C14 Th1 76.3(5)
C15 C14 Th1 77.8(5)
C13 C14 H14 125.4
C15 C14 H14 125.4
Th1 C14 H14 112.8
C14 C15 C11 105.1(7)
C14 C15 C29 128.5(8)
C11 C15 C29 125.6(8)
C14 C15 Th1 73.0(5)
C11 C15 Th1 75.9(5)
C29 C15 Th1 124.0(6)
C20 C16 C17 104.4(8)
C20 C16 C21 133.6(9)
C17 C16 C21 121.1(8)
C20 C16 Th1 74.0(5)
C17 C16 Th1 74.8(5)
C21 C16 Th1 124.3(6)
C18 C17 C16 108.4(8)
C18 C17 Th1 75.6(5)
C16 C17 Th1 75.6(5)
C18 C17 H17 125.8
C16 C17 H17 125.8
Th1 C17 H17 115.1
C17 C18 C19 108.4(8)
C17 C18 Th1 76.0(5)
C19 C18 Th1 75.0(5)
C17 C18 H18 125.8
C19 C18 H18 125.8
Th1 C18 H18 115.3
C20 C19 C18 105.4(8)
C20 C19 C25 133.3(9)
C18 C19 C25 120.9(8)
C20 C19 Th1 74.9(5)
C18 C19 Th1 75.7(5)
C25 C19 Th1 120.2(5)
C16 C20 C19 113.5(9)
C16 C20 Th1 77.9(5)
C19 C20 Th1 76.8(5)
C16 C20 H20 123.3
C19 C20 H20 123.3
Th1 C20 H20 113.5
C23 C21 C16 110.7(8)
C23 C21 C22 112.4(9)
C16 C21 C22 112.0(8)
C23 C21 C24 108.6(10)
C16 C21 C24 106.7(8)
C22 C21 C24 106.1(8)
C21 C22 H22A 109.5
C21 C22 H22B 109.5
H22A C22 H22B 109.5
C21 C22 H22C 109.5
H22A C22 H22C 109.5
H22B C22 H22C 109.5
C21 C23 H23A 109.5
C21 C23 H23B 109.5
H23A C23 H23B 109.5
C21 C23 H23C 109.5
H23A C23 H23C 109.5
H23B C23 H23C 109.5
C21 C24 H24A 109.5
C21 C24 H24B 109.5
H24A C24 H24B 109.5
C21 C24 H24C 109.5
H24A C24 H24C 109.5
H24B C24 H24C 109.5
C27 C25 C19 112.8(8)
C27 C25 C28 110.1(9)
C19 C25 C28 113.8(7)
C27 C25 C26 108.7(9)
C19 C25 C26 107.0(8)
C28 C25 C26 103.8(8)
C25 C26 H26A 109.5
C25 C26 H26B 109.5
H26A C26 H26B 109.5
C25 C26 H26C 109.5
H26A C26 H26C 109.5
H26B C26 H26C 109.5
C25 C27 H27A 109.5
C25 C27 H27B 109.5
H27A C27 H27B 109.5
C25 C27 H27C 109.5
H27A C27 H27C 109.5
H27B C27 H27C 109.5
C25 C28 H28A 109.5
C25 C28 H28B 109.5
H28A C28 H28B 109.5
C25 C28 H28C 109.5
H28A C28 H28C 109.5
H28B C28 H28C 109.5
C15 C29 C30 109.1(8)
C15 C29 C31 111.4(8)
C30 C29 C31 109.3(9)
C15 C29 C32 109.6(8)
C30 C29 C32 108.7(9)
C31 C29 C32 108.6(9)
C29 C30 H30A 109.5
C29 C30 H30B 109.5
H30A C30 H30B 109.5
C29 C30 H30C 109.5
H30A C30 H30C 109.5
H30B C30 H30C 109.5
C29 C31 H31A 109.5
C29 C31 H31B 109.5
H31A C31 H31B 109.5
C29 C31 H31C 109.5
H31A C31 H31C 109.5
H31B C31 H31C 109.5
C29 C32 H32A 109.5
C29 C32 H32B 109.5
H32A C32 H32B 109.5
C29 C32 H32C 109.5
H32A C32 H32C 109.5
H32B C32 H32C 109.5
C35 C33 C36 109.8(8)
C35 C33 C12 111.9(7)
C36 C33 C12 112.4(7)
C35 C33 C34 108.9(8)
C36 C33 C34 108.1(8)
C12 C33 C34 105.6(7)
C33 C34 H34A 109.5
C33 C34 H34B 109.5
H34A C34 H34B 109.5
C33 C34 H34C 109.5
H34A C34 H34C 109.5
H34B C34 H34C 109.5
C33 C35 H35A 109.5
C33 C35 H35B 109.5
H35A C35 H35B 109.5
C33 C35 H35C 109.5
H35A C35 H35C 109.5
H35B C35 H35C 109.5
C33 C36 H36A 109.5
C33 C36 H36B 109.5
H36A C36 H36B 109.5
C33 C36 H36C 109.5
H36A C36 H36C 109.5
H36B C36 H36C 109.5
C1 N1 C5 117.0(7)
C1 N1 Th1 141.5(6)
C5 N1 Th1 94.4(5)
C10 N2 C6 117.7(7)
C10 N2 Th1 141.2(6)
C6 N2 Th1 96.2(5)
N2 Th1 N1 74.1(2)
N2 Th1 C14 126.5(3)
N1 Th1 C14 115.3(2)
N2 Th1 C13 112.6(2)
N1 Th1 C13 87.2(2)
C14 Th1 C13 29.4(2)
N2 Th1 C5 55.5(2)
N1 Th1 C5 30.2(2)
C14 Th1 C5 144.8(3)
C13 Th1 C5 115.7(3)
N2 Th1 C20 112.5(3)
N1 Th1 C20 90.7(3)
C14 Th1 C20 119.6(3)
C13 Th1 C20 132.3(3)
C5 Th1 C20 78.9(3)
N2 Th1 C15 103.6(2)
N1 Th1 C15 131.8(2)
C14 Th1 C15 29.2(2)
C13 Th1 C15 48.3(2)
C5 Th1 C15 150.3(2)
C20 Th1 C15 130.8(3)
N2 Th1 C11 79.5(2)
N1 Th1 C11 109.5(2)
C14 Th1 C11 47.2(2)
C13 Th1 C11 47.0(2)
C5 Th1 C11 121.5(2)
C20 Th1 C11 159.0(3)
C15 Th1 C11 28.9(2)
N2 Th1 C19 140.4(2)
N1 Th1 C19 95.2(2)
C14 Th1 C19 92.7(3)
C13 Th1 C19 104.5(2)
C5 Th1 C19 96.5(3)
C20 Th1 C19 28.3(2)
C15 Th1 C19 111.2(2)
C11 Th1 C19 138.8(2)
N2 Th1 C18 146.5(3)
N1 Th1 C18 123.7(2)
C14 Th1 C18 74.9(3)
C13 Th1 C18 97.4(3)
C5 Th1 C18 124.2(3)
C20 Th1 C18 46.7(3)
C15 Th1 C18 85.2(3)
C11 Th1 C18 114.1(2)
C19 Th1 C18 29.3(2)
N2 Th1 C6 29.8(2)
N1 Th1 C6 55.0(2)
C14 Th1 C6 151.5(2)
C13 Th1 C6 126.8(2)
C5 Th1 C6 28.5(2)
C20 Th1 C6 88.5(3)
C15 Th1 C6 133.2(2)
C11 Th1 C6 107.3(2)
C19 Th1 C6 113.9(2)
C18 Th1 C6 133.5(3)
N2 Th1 C17 118.7(3)
N1 Th1 C17 137.4(3)
C14 Th1 C17 90.2(3)
C13 Th1 C17 118.2(3)
C5 Th1 C17 120.7(3)
C20 Th1 C17 46.7(3)
C15 Th1 C17 87.1(3)
C11 Th1 C17 112.8(3)
C19 Th1 C17 47.6(3)
C18 Th1 C17 28.3(2)
C6 Th1 C17 114.8(3)

loop_
_geom_bond_atom_site_label_1
_geom_bond_atom_site_label_2
_geom_bond_distance
C1 C2 1.341(12)
C1 N1 1.374(10)
C1 H1 0.9500
C2 C3 1.413(16)
C2 H2 0.9500
C3 C4 1.346(15)
C3 H3 0.9500
C4 C5 1.432(12)
C4 H4 0.9500
C5 C6 1.396(12)
C5 N1 1.420(10)
C5 Th1 2.817(9)
C6 N2 1.426(11)
C6 C7 1.447(12)
C6 Th1 2.855(9)
C7 C8 1.344(14)
C7 H7 0.9500
C8 C9 1.406(15)
C8 H8 0.9500
C9 C10 1.349(13)
C9 H9 0.9500
C10 N2 1.363(10)
C10 H10 0.9500
C11 C12 1.409(11)
C11 C15 1.417(12)
C11 Th1 2.840(8)
C11 H11 0.9500
C12 C13 1.411(11)
C12 C33 1.523(11)
C12 Th1 2.882(7)
C13 C14 1.412(12)
C13 Th1 2.796(8)
C13 H13 0.9500
C14 C15 1.414(11)
C14 Th1 2.771(8)
C14 H14 0.9500
C15 C29 1.500(12)
C15 Th1 2.831(9)
C16 C20 1.383(13)
C16 C17 1.465(13)
C16 C21 1.512(11)
C16 Th1 2.869(8)
C17 C18 1.398(12)
C17 Th1 2.859(10)
C17 H17 0.9500
C18 C19 1.441(12)
C18 Th1 2.854(9)
C18 H18 0.9500
C19 C20 1.385(12)
C19 C25 1.497(11)
C19 Th1 2.844(8)
C20 Th1 2.820(9)
C20 H20 0.9500
C21 C23 1.474(14)
C21 C22 1.523(13)
C21 C24 1.583(14)
C22 H22A 0.9800
C22 H22B 0.9800
C22 H22C 0.9800
C23 H23A 0.9800
C23 H23B 0.9800
C23 H23C 0.9800
C24 H24A 0.9800
C24 H24B 0.9800
C24 H24C 0.9800
C25 C27 1.473(13)
C25 C28 1.505(12)
C25 C26 1.566(14)
C26 H26A 0.9800
C26 H26B 0.9800
C26 H26C 0.9800
C27 H27A 0.9800
C27 H27B 0.9800
C27 H27C 0.9800
C28 H28A 0.9800
C28 H28B 0.9800
C28 H28C 0.9800
C29 C30 1.515(14)
C29 C31 1.523(13)
C29 C32 1.538(14)
C30 H30A 0.9800
C30 H30B 0.9800
C30 H30C 0.9800
C31 H31A 0.9800
C31 H31B 0.9800
C31 H31C 0.9800
C32 H32A 0.9800
C32 H32B 0.9800
C32 H32C 0.9800
C33 C35 1.501(13)
C33 C36 1.513(12)
C33 C34 1.531(12)
C34 H34A 0.9800
C34 H34B 0.9800
C34 H34C 0.9800
C35 H35A 0.9800
C35 H35B 0.9800
C35 H35C 0.9800
C36 H36A 0.9800
C36 H36B 0.9800
C36 H36C 0.9800
N1 Th1 2.326(7)
N2 Th1 2.325(7)
